data_7105790
loop_
_publ_author_name
'Arpan Hazra'
'Prakash Kanoo'
'Tapas Kumar Maji'

_publ_section_title
;
 High heat of hydrogen adsorption and guest-responsive magnetic modulation
 in a 3D porous pillared-layer coordination framework
;
_journal_name_full Chem.Commun.
_journal_page_first 538
_journal_paper_doi 10.1039/c0cc02490b
_journal_volume 47
_journal_year 2011
_chemical_formula_sum 'C62 H51 Cr2 Mn3 N22 O8'
_chemical_formula_weight 1501.07
_chemical_name_systematic
;
?
;
_space_group_IT_number 55
_symmetry_cell_setting orthorhombic
_symmetry_space_group_name_Hall '-P 2 2ab'
_symmetry_space_group_name_H-M 'P b a m'
_atom_sites_solution_hydrogens geom
_atom_sites_solution_primary direct
_atom_sites_solution_secondary difmap
_audit_creation_method SHELXL-97
_cell_angle_alpha 90.00
_cell_angle_beta 90.00
_cell_angle_gamma 90.00
_cell_formula_units_Z 2
_cell_length_a 16.7961(4)
_cell_length_b 18.1575(4)
_cell_length_c 11.6335(2)
_cell_measurement_temperature 296(2)
_cell_volume 3547.93(13)
_computing_cell_refinement SMART
_computing_data_collection 'SMART (Bruker,2000)'
_computing_data_reduction 'SAINT (Bruker,2000)'
_computing_molecular_graphics 'Mercury 1.4.1'
_computing_publication_material 'PLATON (Spek, 2003)'
_computing_structure_refinement 'SHELXL-97 (Sheldrick, 1997)'
_computing_structure_solution 'SIR-92 (Altomare et al. 1994)'
_diffrn_ambient_temperature 296(2)
_diffrn_measured_fraction_theta_full 0.999
_diffrn_measured_fraction_theta_max 0.999
_diffrn_radiation_monochromator graphite
_diffrn_radiation_source 'fine-focus sealed tube'
_diffrn_radiation_type MoK\a
_diffrn_radiation_wavelength 0.71073
_diffrn_reflns_av_R_equivalents 0.0528
_diffrn_reflns_av_sigmaI/netI 0.0300
_diffrn_reflns_limit_h_max 21
_diffrn_reflns_limit_h_min -20
_diffrn_reflns_limit_k_max 22
_diffrn_reflns_limit_k_min -22
_diffrn_reflns_limit_l_max 14
_diffrn_reflns_limit_l_min -14
_diffrn_reflns_number 33673
_diffrn_reflns_theta_full 26.39
_diffrn_reflns_theta_max 26.39
_diffrn_reflns_theta_min 1.65
_exptl_absorpt_coefficient_mu 0.883
_exptl_absorpt_correction_T_max 0.8608
_exptl_absorpt_correction_T_min 0.8345
_exptl_absorpt_correction_type empirical
_exptl_absorpt_process_details SADABS
_exptl_crystal_colour 'light yellow'
_exptl_crystal_density_diffrn 1.405
_exptl_crystal_density_method 'not measured'
_exptl_crystal_description block
_exptl_crystal_F_000 1528
_exptl_crystal_size_max 0.3
_exptl_crystal_size_mid 0.2
_exptl_crystal_size_min 0.1
_refine_diff_density_max 0.917
_refine_diff_density_min -1.167
_refine_diff_density_rms 0.146
_refine_ls_extinction_coef 0.00028(17)
_refine_ls_extinction_expression Fc^*^=kFc[1+0.001xFc^2^\l^3^/sin(2\q)]^-1/4^
_refine_ls_extinction_method SHELXL
_refine_ls_goodness_of_fit_ref 1.353
_refine_ls_hydrogen_treatment noref
_refine_ls_matrix_type full
_refine_ls_number_parameters 244
_refine_ls_number_reflns 3815
_refine_ls_number_restraints 0
_refine_ls_restrained_S_all 1.353
_refine_ls_R_factor_all 0.1018
_refine_ls_R_factor_gt 0.0947
_refine_ls_shift/su_max 0.000
_refine_ls_shift/su_mean 0.000
_refine_ls_structure_factor_coef Fsqd
_refine_ls_weighting_details 'calc w=1/[\s^2^(Fo^2^)+(0.0000P)^2^+53.8035P] where P=(Fo^2^+2Fc^2^)/3'
_refine_ls_weighting_scheme calc
_refine_ls_wR_factor_gt 0.2252
_refine_ls_wR_factor_ref 0.2279
_reflns_number_gt 3380
_reflns_number_total 3815
_reflns_threshold_expression >2sigma(I)
_cod_data_source_file C0CC02490B.TXT
_cod_data_source_block compound1
_cod_original_sg_symbol_H-M Pbam
_cod_database_code 7105790

loop_
_symmetry_equiv_pos_as_xyz
'x, y, z'
'-x, -y, z'
'x+1/2, -y+1/2, -z'
'-x+1/2, y+1/2, -z'
'-x, -y, -z'
'x, y, -z'
'-x-1/2, y-1/2, z'
'x-1/2, -y-1/2, z'

loop_
_atom_site_label
_atom_site_type_symbol
_atom_site_fract_x
_atom_site_fract_y
_atom_site_fract_z
_atom_site_U_iso_or_equiv
_atom_site_adp_type
_atom_site_occupancy
_atom_site_symmetry_multiplicity
_atom_site_calc_flag
_atom_site_refinement_flags
_atom_site_disorder_assembly
_atom_site_disorder_group
C1 C 0.1980(5) 0.0977(4) 0.3211(7) 0.0255(16) Uani 1 1 d . . .
C2 C 0.1613(6) -0.0104(6) 0.5000 0.022(2) Uani 1 2 d S . .
C3 C 0.3129(6) 0.0631(6) 0.5000 0.026(3) Uani 1 2 d S . .
C4 C 0.2395(5) 0.2050(5) 0.5000 0.0129(19) Uani 1 2 d S . .
C5 C 0.0811(6) 0.1355(5) 0.5000 0.0152(19) Uani 1 2 d S . .
C6 C -0.1439(5) 0.2396(4) 0.2456(6) 0.0276(18) Uani 1 1 d . . .
H6 H -0.1709 0.2763 0.2858 0.033 Uiso 1 1 calc R . .
C7 C -0.1433(5) 0.2431(5) 0.1260(6) 0.0300(18) Uani 1 1 d . . .
H7 H -0.1691 0.2813 0.0878 0.036 Uiso 1 1 calc R . .
C8 C -0.1038(5) 0.1891(4) 0.0649(6) 0.0222(16) Uani 1 1 d . . .
C9 C -0.0673(7) 0.1344(6) 0.1275(8) 0.048(3) Uani 1 1 d . . .
H9 H -0.0399 0.0970 0.0898 0.058 Uiso 1 1 calc R . .
C10 C -0.0710(6) 0.1349(5) 0.2468(7) 0.044(3) Uani 1 1 d . . .
H10 H -0.0464 0.0971 0.2874 0.053 Uiso 1 1 calc R . .
C11 C 0.4565(8) 0.0454(7) 0.2444(9) 0.077(5) Uani 1 1 d . . .
H11 H 0.4244 0.0786 0.2839 0.093 Uiso 1 1 calc R . .
C12 C 0.4550(8) 0.0473(7) 0.1244(10) 0.079(5) Uani 1 1 d . . .
H12 H 0.4229 0.0813 0.0867 0.095 Uiso 1 1 calc R . .
C13 C 0.5000 0.0000 0.0631(10) 0.023(2) Uani 1 2 d S . .
C14 C 0.6140(11) 0.1969(6) 0.2440(9) 0.089(6) Uani 1 1 d . . .
H14 H 0.5865 0.2334 0.2838 0.106 Uiso 1 1 calc R . .
C15 C 0.6207(10) 0.2044(6) 0.1259(8) 0.076(5) Uani 1 1 d . . .
H15 H 0.5989 0.2451 0.0890 0.091 Uiso 1 1 calc R . .
C16 C 0.6594(4) 0.1515(4) 0.0642(6) 0.0228(16) Uani 1 1 d . . .
C17 C 0.6949(7) 0.0972(7) 0.1260(10) 0.067(4) Uani 1 1 d . . .
H17 H 0.7252 0.0615 0.0890 0.081 Uiso 1 1 calc R . .
C18 C 0.6859(6) 0.0952(7) 0.2449(10) 0.062(4) Uani 1 1 d . . .
H18 H 0.7117 0.0578 0.2849 0.075 Uiso 1 1 calc R . .
N1 N 0.1991(6) 0.0954(5) 0.2215(7) 0.050(2) Uani 1 1 d . . .
N2 N 0.1455(5) -0.0696(5) 0.5000 0.0189(18) Uani 1 2 d S . .
N3 N 0.3801(5) 0.0475(5) 0.5000 0.031(2) Uani 1 2 d S . .
N4 N 0.2730(5) 0.2612(4) 0.5000 0.0169(17) Uani 1 2 d S . .
N5 N 0.0175(5) 0.1570(5) 0.5000 0.0215(19) Uani 1 2 d S . .
N6 N -0.1084(4) 0.1872(3) 0.3049(5) 0.0221(13) Uani 1 1 d . . .
N7 N 0.5000 0.0000 0.3047(9) 0.025(2) Uani 1 2 d S . .
N8 N 0.6436(5) 0.1422(4) 0.3040(6) 0.0353(18) Uani 1 1 d . . .
O1 O -0.0638(5) 0.2989(4) 0.5000 0.033(2) Uani 1 2 d S . .
H1A H -0.0971 0.3351 0.5000 0.039 Uiso 1 2 d SR . .
H1B H -0.0189 0.3310 0.5334 0.039 Uiso 0.25 1 d PR . .
O2 O 0.5631(4) 0.1100(4) 0.5000 0.0250(17) Uani 1 2 d S . .
H2A H 0.5975 0.1268 0.4435 0.030 Uiso 1 1 d R . .
O1W O 0.2815(5) 0.0995(5) 0.0000 0.033(2) Uani 1 2 d S . .
H1WA H 0.2443 0.1031 0.0625 0.040 Uiso 1 1 d R . .
O2W O 0.0929(8) 0.0499(10) 0.0000 0.097(5) Uani 1 2 d S . .
Cr1 Cr 0.19640(9) 0.09904(8) 0.5000 0.0123(4) Uani 1 2 d S . .
Mn1 Mn -0.10974(8) 0.18434(8) 0.5000 0.0111(4) Uani 1 2 d S . .
Mn2 Mn 0.5000 0.0000 0.5000 0.0181(5) Uani 1 4 d S . .

loop_
_atom_site_aniso_label
_atom_site_aniso_U_11
_atom_site_aniso_U_22
_atom_site_aniso_U_33
_atom_site_aniso_U_23
_atom_site_aniso_U_13
_atom_site_aniso_U_12
C1 0.028(4) 0.024(4) 0.024(4) 0.002(3) 0.009(4) -0.006(3)
C2 0.010(5) 0.022(6) 0.034(6) 0.000 0.000 -0.002(4)
C3 0.015(5) 0.014(5) 0.049(8) 0.000 0.000 -0.002(4)
C4 0.012(4) 0.018(5) 0.008(4) 0.000 0.000 0.004(4)
C5 0.016(5) 0.016(5) 0.014(5) 0.000 0.000 0.001(4)
C6 0.040(5) 0.031(4) 0.011(3) 0.000(3) 0.001(3) 0.010(4)
C7 0.048(5) 0.036(4) 0.006(3) 0.004(3) -0.002(3) 0.011(4)
C8 0.027(4) 0.034(4) 0.006(4) -0.001(3) -0.001(3) 0.003(3)
C9 0.073(7) 0.054(6) 0.017(4) 0.002(4) 0.009(5) 0.043(5)
C10 0.070(7) 0.049(5) 0.012(4) 0.005(4) 0.006(4) 0.036(5)
C11 0.100(9) 0.099(9) 0.034(6) -0.039(6) -0.042(6) 0.083(8)
C12 0.102(10) 0.098(9) 0.037(6) -0.035(6) -0.041(7) 0.077(9)
C13 0.020(5) 0.022(5) 0.027(6) 0.000 0.000 -0.007(4)
C14 0.197(17) 0.049(7) 0.020(5) -0.007(5) 0.004(8) 0.056(9)
C15 0.167(14) 0.048(6) 0.013(4) -0.006(4) 0.000(7) 0.055(8)
C16 0.024(4) 0.026(4) 0.018(4) 0.001(3) 0.000(3) -0.008(3)
C17 0.068(7) 0.081(8) 0.053(7) 0.041(6) 0.048(6) 0.046(7)
C18 0.046(6) 0.090(9) 0.051(7) 0.051(7) 0.021(5) 0.026(6)
N1 0.072(6) 0.056(5) 0.023(4) 0.005(4) 0.016(4) -0.009(5)
N2 0.022(4) 0.016(4) 0.019(4) 0.000 0.000 0.000(4)
N3 0.014(4) 0.013(4) 0.066(8) 0.000 0.000 0.003(3)
N4 0.014(4) 0.014(4) 0.023(5) 0.000 0.000 0.000(3)
N5 0.012(4) 0.020(4) 0.033(5) 0.000 0.000 -0.004(3)
N6 0.026(3) 0.029(3) 0.011(3) 0.000(3) 0.001(3) 0.001(3)
N7 0.025(5) 0.021(4) 0.029(5) 0.000 0.000 -0.001(4)
N8 0.047(4) 0.039(4) 0.020(4) 0.009(3) -0.007(3) -0.016(4)
O1 0.019(4) 0.014(4) 0.065(6) 0.000 0.000 -0.003(3)
O2 0.016(4) 0.016(4) 0.043(5) 0.000 0.000 0.005(3)
O1W 0.033(5) 0.052(5) 0.015(4) 0.000 0.000 0.003(4)
O2W 0.065(9) 0.178(16) 0.047(8) 0.000 0.000 -0.004(10)
Cr1 0.0093(7) 0.0107(7) 0.0168(8) 0.000 0.000 -0.0005(6)
Mn1 0.0114(7) 0.0117(7) 0.0102(7) 0.000 0.000 0.0007(5)
Mn2 0.0106(10) 0.0157(10) 0.0281(13) 0.000 0.000 0.0037(8)

loop_
_atom_type_symbol
_atom_type_description
_atom_type_scat_dispersion_real
_atom_type_scat_dispersion_imag
_atom_type_scat_source
C C 0.0033 0.0016 'International Tables Vol C Tables 4.2.6.8 and 6.1.1.4'
H H 0.0000 0.0000 'International Tables Vol C Tables 4.2.6.8 and 6.1.1.4'
N N 0.0061 0.0033 'International Tables Vol C Tables 4.2.6.8 and 6.1.1.4'
O O 0.0106 0.0060 'International Tables Vol C Tables 4.2.6.8 and 6.1.1.4'
Cr Cr 0.3209 0.6236 'International Tables Vol C Tables 4.2.6.8 and 6.1.1.4'
Mn Mn 0.3368 0.7283 'International Tables Vol C Tables 4.2.6.8 and 6.1.1.4'

loop_
_geom_angle_atom_site_label_1
_geom_angle_atom_site_label_2
_geom_angle_atom_site_label_3
_geom_angle
_geom_angle_site_symmetry_1
_geom_angle_site_symmetry_3
_geom_angle_publ_flag
N1 C1 Cr1 178.7(8) . . ?
N2 C2 Cr1 177.4(9) . . ?
N3 C3 Cr1 175.6(9) . . ?
N4 C4 Cr1 171.8(8) . . ?
N5 C5 Cr1 178.8(9) . . ?
N6 C6 C7 123.5(8) . . ?
N6 C6 H6 118.3 . . ?
C7 C6 H6 118.3 . . ?
C8 C7 C6 119.1(7) . . ?
C8 C7 H7 120.5 . . ?
C6 C7 H7 120.5 . . ?
C9 C8 C7 117.0(7) . . ?
C9 C8 C8 122.0(5) . 6 ?
C7 C8 C8 121.0(4) . 6 ?
C8 C9 C10 120.3(8) . . ?
C8 C9 H9 119.9 . . ?
C10 C9 H9 119.9 . . ?
N6 C10 C9 122.4(8) . . ?
N6 C10 H10 118.8 . . ?
C9 C10 H10 118.8 . . ?
N7 C11 C12 124.3(10) . . ?
N7 C11 H11 117.9 . . ?
C12 C11 H11 117.9 . . ?
C13 C12 C11 120.2(10) . . ?
C13 C12 H12 119.9 . . ?
C11 C12 H12 119.9 . . ?
C12 C13 C12 116.1(13) 2_655 . ?
C12 C13 C13 121.9(6) 2_655 5_655 ?
C12 C13 C13 121.9(6) . 5_655 ?
N8 C14 C15 124.8(11) . . ?
N8 C14 H14 117.6 . . ?
C15 C14 H14 117.6 . . ?
C16 C15 C14 119.4(10) . . ?
C16 C15 H15 120.3 . . ?
C14 C15 H15 120.3 . . ?
C17 C16 C15 116.2(8) . . ?
C17 C16 C16 122.0(6) . 6 ?
C15 C16 C16 121.8(5) . 6 ?
C16 C17 C18 119.8(10) . . ?
C16 C17 H17 120.1 . . ?
C18 C17 H17 120.1 . . ?
N8 C18 C17 124.4(10) . . ?
N8 C18 H18 117.8 . . ?
C17 C18 H18 117.8 . . ?
C2 N2 Mn1 177.8(9) . 5_556 ?
C3 N3 Mn2 170.9(8) . . ?
C4 N4 Mn1 145.5(7) . 3_556 ?
C5 N5 Mn1 173.0(8) . . ?
C6 N6 C10 117.7(7) . . ?
C6 N6 Mn1 122.3(5) . . ?
C10 N6 Mn1 119.9(5) . . ?
C11 N7 C11 114.9(12) . 2_655 ?
C11 N7 Mn2 122.5(6) . . ?
C11 N7 Mn2 122.5(6) 2_655 . ?
C18 N8 C14 114.9(9) . . ?
Mn1 O1 H1A 119.3 . . ?
Mn1 O1 H1B 141.8 . . ?
H1A O1 H1B 92.5 . . ?
Mn2 O2 H2A 125.6 . . ?
C5 Cr1 C4 91.7(4) . . ?
C5 Cr1 C3 179.5(4) . . ?
C4 Cr1 C3 87.8(4) . . ?
C5 Cr1 C2 92.4(4) . . ?
C4 Cr1 C2 175.9(4) . . ?
C3 Cr1 C2 88.1(4) . . ?
C5 Cr1 C1 90.9(2) . 6_556 ?
C4 Cr1 C1 90.4(2) . 6_556 ?
C3 Cr1 C1 89.1(2) . 6_556 ?
C2 Cr1 C1 89.5(2) . 6_556 ?
C5 Cr1 C1 90.9(2) . . ?
C4 Cr1 C1 90.4(2) . . ?
C3 Cr1 C1 89.1(2) . . ?
C2 Cr1 C1 89.5(2) . . ?
C1 Cr1 C1 178.0(5) 6_556 . ?
N2 Mn1 N5 93.0(3) 5_556 . ?
N2 Mn1 N4 100.6(3) 5_556 3_456 ?
N5 Mn1 N4 166.4(3) . 3_456 ?
N2 Mn1 O1 175.7(3) 5_556 . ?
N5 Mn1 O1 82.7(3) . . ?
N4 Mn1 O1 83.7(3) 3_456 . ?
N2 Mn1 N6 91.40(17) 5_556 . ?
N5 Mn1 N6 89.75(17) . . ?
N4 Mn1 N6 89.92(17) 3_456 . ?
O1 Mn1 N6 88.59(17) . . ?
N2 Mn1 N6 91.40(17) 5_556 6_556 ?
N5 Mn1 N6 89.75(17) . 6_556 ?
N4 Mn1 N6 89.92(17) 3_456 6_556 ?
O1 Mn1 N6 88.59(17) . 6_556 ?
N6 Mn1 N6 177.2(3) . 6_556 ?
N3 Mn2 N3 180.000(1) 5_656 . ?
N3 Mn2 O2 85.3(3) 5_656 . ?
N3 Mn2 O2 94.7(3) . . ?
N3 Mn2 O2 94.7(3) 5_656 5_656 ?
N3 Mn2 O2 85.3(3) . 5_656 ?
O2 Mn2 O2 180.0(4) . 5_656 ?
N3 Mn2 N7 90.0 5_656 . ?
N3 Mn2 N7 90.0 . . ?
O2 Mn2 N7 90.000(1) . . ?
O2 Mn2 N7 90.000(1) 5_656 . ?
N3 Mn2 N7 90.0 5_656 5_656 ?
N3 Mn2 N7 90.0 . 5_656 ?
O2 Mn2 N7 90.000(1) . 5_656 ?
O2 Mn2 N7 90.000(1) 5_656 5_656 ?
N7 Mn2 N7 180.000(2) . 5_656 ?

loop_
_geom_bond_atom_site_label_1
_geom_bond_atom_site_label_2
_geom_bond_distance
_geom_bond_site_symmetry_2
_geom_bond_publ_flag
C1 N1 1.159(11) . ?
C1 Cr1 2.082(8) . ?
C2 N2 1.108(13) . ?
C2 Cr1 2.073(11) . ?
C3 N3 1.165(14) . ?
C3 Cr1 2.062(11) . ?
C4 N4 1.166(13) . ?
C4 Cr1 2.055(10) . ?
C5 N5 1.137(13) . ?
C5 Cr1 2.047(10) . ?
C6 N6 1.319(10) . ?
C6 C7 1.393(10) . ?
C6 H6 0.9300 . ?
C7 C8 1.381(11) . ?
C7 H7 0.9300 . ?
C8 C9 1.376(11) . ?
C8 C8 1.509(13) 6 ?
C9 C10 1.390(12) . ?
C9 H9 0.9300 . ?
C10 N6 1.324(10) . ?
C10 H10 0.9300 . ?
C11 N7 1.306(11) . ?
C11 C12 1.396(15) . ?
C11 H11 0.9300 . ?
C12 C13 1.349(12) . ?
C12 H12 0.9300 . ?
C13 C12 1.349(12) 2_655 ?
C13 C13 1.47(2) 5_655 ?
C14 N8 1.312(13) . ?
C14 C15 1.385(14) . ?
C14 H14 0.9300 . ?
C15 C16 1.365(12) . ?
C15 H15 0.9300 . ?
C16 C17 1.357(13) . ?
C16 C16 1.494(15) 6 ?
C17 C18 1.392(15) . ?
C17 H17 0.9300 . ?
C18 N8 1.305(14) . ?
C18 H18 0.9300 . ?
N2 Mn1 2.168(9) 5_556 ?
N3 Mn2 2.190(9) . ?
N4 Mn1 2.203(8) 3_556 ?
N5 Mn1 2.194(8) . ?
N6 Mn1 2.270(6) . ?
N7 C11 1.306(11) 2_655 ?
N7 Mn2 2.272(10) . ?
O1 Mn1 2.218(7) . ?
O1 H1A 0.8640 . ?
O1 H1B 1.0299 . ?
O2 Mn2 2.261(7) . ?
O2 H2A 0.9262 . ?
O1W H1WA 0.9599 . ?
Cr1 C1 2.082(8) 6_556 ?
Mn1 N2 2.168(9) 5_556 ?
Mn1 N4 2.203(8) 3_456 ?
Mn1 N6 2.270(6) 6_556 ?
Mn2 N3 2.190(9) 5_656 ?
Mn2 O2 2.261(7) 5_656 ?
Mn2 N7 2.272(10) 5_656 ?
